data_7053696
loop_
_publ_author_name
'Blondeau, Pascal'
'Benet-Buchholz, Jordi'
'de Mendoza, Javier'

_publ_section_title
;
 Enthalpy driven nitrate complexation by guanidinium-based macrocycles
;
_journal_issue 5
_journal_name_full 'New Journal of Chemistry'
_journal_page_first 736
_journal_paper_doi 10.1039/b616409a
_journal_volume 31
_journal_year 2007
_chemical_absolute_configuration rmad
_chemical_formula_sum 'C27 H36 N8 O5.08 S2'
_chemical_formula_weight 618.09
_chemical_name_systematic
;

?

;
_space_group_IT_number 19
_symmetry_cell_setting orthorhombic
_symmetry_space_group_name_Hall 'P 2ac 2ab'
_symmetry_space_group_name_H-M 'P 21 21 21'
_atom_sites_solution_hydrogens geom
_atom_sites_solution_primary direct
_atom_sites_solution_secondary difmap
_audit_creation_method SHELXL-97
_cell_angle_alpha 90.00
_cell_angle_beta 90.00
_cell_angle_gamma 90.00
_cell_formula_units_Z 12
_cell_length_a 9.1246(10)
_cell_length_b 20.319(2)
_cell_length_c 47.951(5)
_cell_measurement_reflns_used 9424
_cell_measurement_temperature 100(2)
_cell_measurement_theta_max 21.18
_cell_measurement_theta_min 2.48
_cell_volume 8890.2(16)
_computing_cell_refinement 'Bruker-Nonius Apex v1.0-22 2002'
_computing_data_collection 'Bruker-Nonius Apex v1.0-22 2002'
_computing_data_reduction 'SAINT+ Version 7.06A Bruker-Nonius, 2004'
_computing_molecular_graphics 'Shelxtl Version 6.12 (Sheldrick, 2001)'
_computing_publication_material 'Shelxtl Version 6.12 (Sheldrick, 2001)'
_computing_structure_refinement 'Shelxtl Version 6.12 (Sheldrick, 2001)'
_computing_structure_solution 'Shelxtl Version 6.12 (Sheldrick, 2001)'
_diffrn_ambient_temperature 100(2)
_diffrn_detector_area_resol_mean 512
_diffrn_detector_type '4K CCD area detector APEX II'
_diffrn_measured_fraction_theta_full 0.947
_diffrn_measured_fraction_theta_max 0.947
_diffrn_measurement_device_type 'Kappa 4-axis goniometer bruker-nonius'
_diffrn_measurement_method
;
Fullsphere data collection, phi and omega scans
;
_diffrn_measurement_specimen_support 'magnetic support whith 10 micron nylon fiber cryoloop'
_diffrn_radiation_monochromator 'Multilayer Montel 200 mirrors'
_diffrn_radiation_type MoK\a
_diffrn_radiation_wavelength 0.71073
_diffrn_reflns_av_R_equivalents 0.0952
_diffrn_reflns_av_sigmaI/netI 0.0753
_diffrn_reflns_limit_h_max 9
_diffrn_reflns_limit_h_min -10
_diffrn_reflns_limit_k_max 24
_diffrn_reflns_limit_k_min -24
_diffrn_reflns_limit_l_max 57
_diffrn_reflns_limit_l_min -57
_diffrn_reflns_number 78274
_diffrn_reflns_theta_full 25.39
_diffrn_reflns_theta_max 25.39
_diffrn_reflns_theta_min 2.48
_diffrn_source 'rotating anode X-ray tube'
_diffrn_source_current 90
_diffrn_source_power 50
_diffrn_source_size '3 mm x 0.3 mm fine focus'
_diffrn_source_type 'Bruker-Nonius FR 591'
_exptl_absorpt_coefficient_mu 0.232
_exptl_absorpt_correction_T_max 1.000000
_exptl_absorpt_correction_T_min 0.910154
_exptl_absorpt_correction_type empirical
_exptl_absorpt_process_details
;
SADABS Version 2.1 2003 Bruker-Nonius
Blessing, Acta Cryst. (1995) A51 33-38
;
_exptl_crystal_colour colorless
_exptl_crystal_density_diffrn 1.385
_exptl_crystal_density_method 'not measured'
_exptl_crystal_description Needle
_exptl_crystal_F_000 3920
_exptl_crystal_size_max 0.10
_exptl_crystal_size_mid 0.02
_exptl_crystal_size_min 0.01
_refine_diff_density_max 1.278
_refine_diff_density_min -0.480
_refine_diff_density_rms 0.067
_refine_ls_abs_structure_details 'Flack H D (1983), Acta Cryst. A39, 876-881'
_refine_ls_abs_structure_Flack -0.05(9)
_refine_ls_extinction_method none
_refine_ls_goodness_of_fit_ref 1.091
_refine_ls_hydrogen_treatment noref
_refine_ls_matrix_type full
_refine_ls_number_parameters 1171
_refine_ls_number_reflns 15128
_refine_ls_number_restraints 10
_refine_ls_restrained_S_all 1.092
_refine_ls_R_factor_all 0.1050
_refine_ls_R_factor_gt 0.0752
_refine_ls_shift/su_max 0.001
_refine_ls_shift/su_mean 0.000
_refine_ls_structure_factor_coef Fsqd
_refine_ls_weighting_details 'calc w=1/[\s^2^(Fo^2^)+(0.0551P)^2^+13.4450P] where P=(Fo^2^+2Fc^2^)/3'
_refine_ls_weighting_scheme calc
_refine_ls_wR_factor_gt 0.1644
_refine_ls_wR_factor_ref 0.1787
_reflns_number_gt 11345
_reflns_number_total 15128
_reflns_threshold_expression >2sigma(I)
_cod_data_source_file b616409asup1.cif
_cod_data_source_block pbl105_0m
_cod_depositor_comments
;
The following automatic conversions were performed:
'_diffrn_measurement_specimen_suppport' tag replaced with
'_diffrn_measurement_specimen_support'.

Automatic conversion script
Id: cif_correct_tags 1440 2010-10-19 06:21:57Z saulius 

The following automatic conversions were performed:

'_symmetry_cell_setting' value 'Orthorhombic' changed to
'orthorhombic' according to
/home/saulius/struct/CIF-dictionaries/cif_core.dic dictionary named
'cif_core.dic' version 2.4.2 from 2011-04-26.

Automatic conversion script
Id: cif_fix_values 1891 2012-01-12 08:04:46Z andrius 
;
_cod_original_cell_volume 8890.1(16)
_cod_original_sg_symbol_H-M P2(1)2(1)2(1)
_cod_database_code 7053696

loop_
_symmetry_equiv_pos_as_xyz
'x, y, z'
'-x+1/2, -y, z+1/2'
'-x, y+1/2, -z+1/2'
'x+1/2, -y+1/2, -z'

loop_
_atom_site_label
_atom_site_type_symbol
_atom_site_fract_x
_atom_site_fract_y
_atom_site_fract_z
_atom_site_U_iso_or_equiv
_atom_site_adp_type
_atom_site_occupancy
_atom_site_symmetry_multiplicity
_atom_site_calc_flag
_atom_site_refinement_flags
_atom_site_disorder_assembly
_atom_site_disorder_group
N1A N 0.7823(6) 0.5544(2) 0.90115(8) 0.0372(11) Uani 1 1 d . . .
H1NA H 0.7172 0.5257 0.8951 0.045 Uiso 1 1 calc R . .
O1A O 0.5742(8) 0.3428(3) 0.80146(10) 0.101(2) Uani 1 1 d . . .
S1A S 0.8502(2) 0.40536(8) 0.89450(4) 0.0559(5) Uani 1 1 d . . .
C1A C 0.9342(7) 0.5336(3) 0.90408(12) 0.0447(16) Uani 1 1 d . . .
H1A H 0.9542 0.5212 0.9239 0.054 Uiso 1 1 calc R . .
S2A S 0.28991(19) 0.77582(7) 0.91370(3) 0.0463(4) Uani 1 1 d . . .
C2A C 0.7380(7) 0.6156(3) 0.90733(9) 0.0339(13) Uani 1 1 d . . .
N2A N 0.8351(6) 0.6621(2) 0.91424(9) 0.0382(12) Uani 1 1 d . . .
O2A O 0.4844(5) 0.6959(2) 0.82436(9) 0.0570(12) Uani 1 1 d . . .
C3A C 0.9934(7) 0.6509(3) 0.91306(11) 0.0444(15) Uani 1 1 d . . .
H3A1 H 1.0317 0.6450 0.9322 0.053 Uiso 1 1 calc R . .
H3A2 H 1.0419 0.6900 0.9049 0.053 Uiso 1 1 calc R . .
N3A N 0.6555(8) 0.3684(3) 0.84515(11) 0.0684(19) Uani 1 1 d . . .
H3AA H 0.6340 0.3920 0.8600 0.082 Uiso 1 1 calc R . .
C4A C 1.0297(7) 0.5909(3) 0.89583(12) 0.0443(15) Uani 1 1 d . . .
H4A1 H 1.0148 0.6009 0.8758 0.053 Uiso 1 1 calc R . .
H4A2 H 1.1340 0.5791 0.8986 0.053 Uiso 1 1 calc R . .
N4A N 0.4186(8) 0.3904(3) 0.83265(11) 0.0688(19) Uani 1 1 d . . .
H4AA H 0.4034 0.3990 0.8504 0.083 Uiso 1 1 calc R . .
N5A N 0.2626(6) 0.6465(2) 0.82540(9) 0.0411(12) Uani 1 1 d . . .
H5AA H 0.1721 0.6482 0.8317 0.049 Uiso 1 1 calc R . .
C5A C 0.9624(8) 0.4749(3) 0.88521(13) 0.0498(17) Uani 1 1 d . . .
H5A1 H 1.0670 0.4623 0.8865 0.060 Uiso 1 1 calc R . .
H5A2 H 0.9419 0.4875 0.8657 0.060 Uiso 1 1 calc R . .
N6A N 0.3044(5) 0.7397(2) 0.85110(10) 0.0418(12) Uani 1 1 d . . .
H6AA H 0.2175 0.7331 0.8585 0.050 Uiso 1 1 calc R . .
C6A C 0.8954(9) 0.3517(3) 0.86638(15) 0.059(2) Uani 1 1 d . . .
N7A N 0.5965(6) 0.6300(2) 0.90567(9) 0.0347(11) Uani 1 1 d . . .
H7NA H 0.5330 0.5981 0.9027 0.042 Uiso 1 1 calc R . .
C7A C 1.0282(11) 0.3204(3) 0.86683(18) 0.074(2) Uani 1 1 d . . .
H7A H 1.0944 0.3302 0.8815 0.089 Uiso 1 1 calc R . .
C8A C 1.0699(11) 0.2757(4) 0.8471(2) 0.081(3) Uani 1 1 d . . .
H8A H 1.1636 0.2554 0.8478 0.097 Uiso 1 1 calc R . .
C9A C 0.9719(14) 0.2610(4) 0.82618(18) 0.095(3) Uani 1 1 d . . .
H9A H 0.9980 0.2297 0.8123 0.114 Uiso 1 1 calc R . .
C10A C 0.8340(12) 0.2915(4) 0.82496(15) 0.082(3) Uani 1 1 d . . .
H10A H 0.7678 0.2807 0.8104 0.098 Uiso 1 1 calc R . .
C11A C 0.7938(10) 0.3374(3) 0.84505(13) 0.065(2) Uani 1 1 d . . .
C12A C 0.5507(11) 0.3656(4) 0.82463(14) 0.073(3) Uani 1 1 d . . .
C13A C 0.3012(10) 0.4030(4) 0.81249(14) 0.071(2) Uani 1 1 d . . .
H13A H 0.2052 0.3978 0.8219 0.085 Uiso 1 1 calc R . .
H13B H 0.3069 0.3701 0.7973 0.085 Uiso 1 1 calc R . .
C14A C 0.3111(9) 0.4710(3) 0.80023(12) 0.0553(19) Uani 1 1 d . . .
H14A H 0.2414 0.4740 0.7845 0.066 Uiso 1 1 calc R . .
H14B H 0.4109 0.4773 0.7926 0.066 Uiso 1 1 calc R . .
C15A C 0.2789(8) 0.5272(3) 0.82057(11) 0.0474(16) Uani 1 1 d . . .
H15A H 0.1762 0.5238 0.8271 0.057 Uiso 1 1 calc R . .
H15B H 0.3437 0.5231 0.8370 0.057 Uiso 1 1 calc R . .
C16A C 0.3021(7) 0.5934(3) 0.80726(12) 0.0458(15) Uani 1 1 d . . .
H16A H 0.4065 0.5980 0.8020 0.055 Uiso 1 1 calc R . .
H16B H 0.2428 0.5962 0.7900 0.055 Uiso 1 1 calc R . .
C17A C 0.3565(8) 0.6940(3) 0.83324(12) 0.0435(15) Uani 1 1 d . . .
C18A C 0.3800(7) 0.7969(3) 0.85854(13) 0.0429(15) Uani 1 1 d . . .
C19A C 0.4579(8) 0.8346(3) 0.83897(14) 0.0525(17) Uani 1 1 d . . .
H19A H 0.4640 0.8191 0.8203 0.063 Uiso 1 1 calc R . .
C20A C 0.5240(9) 0.8917(3) 0.84539(15) 0.0608(19) Uani 1 1 d . . .
H20A H 0.5782 0.9149 0.8316 0.073 Uiso 1 1 calc R . .
C21A C 0.5127(8) 0.9162(3) 0.87205(15) 0.0557(19) Uani 1 1 d . . .
H21A H 0.5544 0.9577 0.8765 0.067 Uiso 1 1 calc R . .
C22A C 0.4396(8) 0.8798(3) 0.89249(15) 0.0526(17) Uani 1 1 d . . .
H22A H 0.4332 0.8963 0.9110 0.063 Uiso 1 1 calc R . .
C23A C 0.3761(7) 0.8195(3) 0.88599(13) 0.0431(15) Uani 1 1 d . . .
C24A C 0.3783(7) 0.6950(3) 0.91212(12) 0.0398(14) Uani 1 1 d . . .
H24A H 0.3555 0.6707 0.9295 0.048 Uiso 1 1 calc R . .
H24B H 0.3360 0.6700 0.8963 0.048 Uiso 1 1 calc R . .
C25A C 0.5431(6) 0.6978(3) 0.90861(11) 0.0331(13) Uani 1 1 d . . .
H25A H 0.5658 0.7224 0.8911 0.040 Uiso 1 1 calc R . .
C26A C 0.6285(7) 0.7292(3) 0.93257(11) 0.0379(14) Uani 1 1 d . . .
H261 H 0.5987 0.7757 0.9348 0.046 Uiso 1 1 calc R . .
H262 H 0.6070 0.7057 0.9502 0.046 Uiso 1 1 calc R . .
C27A C 0.7889(7) 0.7254(3) 0.92636(11) 0.0417(15) Uani 1 1 d . . .
H271 H 0.8148 0.7612 0.9133 0.050 Uiso 1 1 calc R . .
H272 H 0.8442 0.7329 0.9438 0.050 Uiso 1 1 calc R . .
S1B S 0.5000(2) 1.03919(8) 0.77133(3) 0.0541(5) Uani 1 1 d . . .
O1B O 0.7175(5) 1.0631(2) 0.87271(8) 0.0537(12) Uani 1 1 d . . .
N1B N 0.5238(6) 0.8846(2) 0.76872(10) 0.0456(13) Uani 1 1 d . . .
H1B H 0.5992 0.9099 0.7727 0.055 Uiso 1 1 d R . .
C1B C 0.3768(8) 0.9135(3) 0.77148(13) 0.0492(16) Uani 1 1 d . . .
H1BB H 0.3508 0.9170 0.7917 0.059 Uiso 1 1 calc R . .
S2B S 0.9548(2) 0.72354(8) 0.78650(3) 0.0502(4) Uani 1 1 d . . .
C2B C 0.5521(7) 0.8235(3) 0.76062(11) 0.0385(14) Uani 1 1 d . . .
O2B O 1.0052(5) 0.71219(18) 0.84968(7) 0.0376(9) Uani 1 1 d . . .
N2B N 0.4445(6) 0.7802(2) 0.75844(10) 0.0459(13) Uani 1 1 d . . .
C3B C 0.2926(8) 0.7987(3) 0.76366(15) 0.0562(18) Uani 1 1 d . . .
H3B1 H 0.2688 0.7911 0.7835 0.067 Uiso 1 1 calc R . .
H3B2 H 0.2269 0.7708 0.7523 0.067 Uiso 1 1 calc R . .
N3B N 0.6451(7) 1.0484(3) 0.82700(10) 0.0526(15) Uani 1 1 d . . .
H3BT H 0.6811 1.0406 0.8103 0.063 Uiso 1 1 calc R . .
C4B C 0.2674(9) 0.8678(4) 0.75682(16) 0.071(2) Uani 1 1 d . . .
H4B1 H 0.1665 0.8801 0.7624 0.085 Uiso 1 1 calc R . .
H4B2 H 0.2757 0.8738 0.7364 0.085 Uiso 1 1 calc R . .
N4B N 0.8662(7) 1.0100(2) 0.84240(10) 0.0521(15) Uani 1 1 d . . .
H4BA H 0.8839 1.0015 0.8247 0.063 Uiso 1 1 calc R . .
N5B N 0.8193(6) 0.7843(2) 0.85770(9) 0.0402(12) Uani 1 1 d . . .
H5B H 0.7238 0.7902 0.8583 0.048 Uiso 1 1 calc R . .
C5B C 0.3713(9) 0.9799(3) 0.75849(12) 0.0550(19) Uani 1 1 d . . .
H5C H 0.2714 0.9978 0.7611 0.066 Uiso 1 1 calc R . .
H5D H 0.3872 0.9748 0.7382 0.066 Uiso 1 1 calc R . .
N6B N 0.7752(6) 0.6842(2) 0.83644(9) 0.0401(12) Uani 1 1 d . . .
H6BA H 0.6812 0.6904 0.8396 0.048 Uiso 1 1 calc R . .
C6B C 0.4141(8) 1.0649(3) 0.80330(12) 0.0512(18) Uani 1 1 d . . .
N7B N 0.6898(6) 0.8075(2) 0.75557(9) 0.0404(12) Uani 1 1 d . . .
H7NB H 0.7591 0.8366 0.7588 0.048 Uiso 1 1 calc R . .
C7B C 0.2656(9) 1.0818(3) 0.80337(13) 0.0517(18) Uani 1 1 d . . .
H7B H 0.2109 1.0809 0.7865 0.062 Uiso 1 1 calc R . .
C8B C 0.1993(9) 1.0998(3) 0.82792(14) 0.0584(19) Uani 1 1 d . . .
H8B H 0.0983 1.1111 0.8282 0.070 Uiso 1 1 calc R . .
C9B C 0.2805(9) 1.1015(3) 0.85244(15) 0.063(2) Uani 1 1 d . . .
H9B H 0.2344 1.1137 0.8694 0.076 Uiso 1 1 calc R . .
C10B C 0.4245(9) 1.0860(3) 0.85232(13) 0.059(2) Uani 1 1 d . . .
H10B H 0.4784 1.0889 0.8692 0.071 Uiso 1 1 calc R . .
C11B C 0.4967(8) 1.0658(3) 0.82797(12) 0.0479(17) Uani 1 1 d . . .
C12B C 0.7438(8) 1.0417(3) 0.84928(12) 0.0437(15) Uani 1 1 d . . .
C13B C 0.9719(8) 0.9891(3) 0.86356(12) 0.0508(17) Uani 1 1 d . . .
H13C H 0.9189 0.9727 0.8802 0.061 Uiso 1 1 calc R . .
H13D H 1.0323 1.0272 0.8693 0.061 Uiso 1 1 calc R . .
C14B C 1.0707(8) 0.9352(3) 0.85233(13) 0.0485(16) Uani 1 1 d . . .
H14C H 1.1423 0.9230 0.8669 0.058 Uiso 1 1 calc R . .
H14D H 1.1263 0.9528 0.8362 0.058 Uiso 1 1 calc R . .
C15B C 0.9885(8) 0.8726(3) 0.84300(12) 0.0472(16) Uani 1 1 d . . .
H15C H 0.9125 0.8849 0.8292 0.057 Uiso 1 1 calc R . .
H15D H 1.0585 0.8426 0.8337 0.057 Uiso 1 1 calc R . .
C16B C 0.9157(7) 0.8363(3) 0.86733(12) 0.0456(16) Uani 1 1 d . . .
H16C H 0.9925 0.8171 0.8794 0.055 Uiso 1 1 calc R . .
H16D H 0.8587 0.8680 0.8786 0.055 Uiso 1 1 calc R . .
C17B C 0.8737(8) 0.7266(3) 0.84772(10) 0.0397(15) Uani 1 1 d . . .
C18B C 0.8188(7) 0.6308(3) 0.81984(10) 0.0414(15) Uani 1 1 d . . .
C19B C 0.7724(7) 0.5680(3) 0.82646(11) 0.0432(15) Uani 1 1 d . . .
H19B H 0.7113 0.5619 0.8423 0.052 Uiso 1 1 calc R . .
C20B C 0.8116(8) 0.5146(3) 0.81093(12) 0.0512(18) Uani 1 1 d . . .
H20B H 0.7796 0.4717 0.8160 0.061 Uiso 1 1 calc R . .
C21B C 0.9004(8) 0.5242(3) 0.78736(12) 0.0482(16) Uani 1 1 d . . .
H21B H 0.9293 0.4878 0.7763 0.058 Uiso 1 1 calc R . .
C22B C 0.9449(7) 0.5861(3) 0.78045(11) 0.0459(16) Uani 1 1 d . . .
H22B H 1.0060 0.5920 0.7646 0.055 Uiso 1 1 calc R . .
C23B C 0.9037(7) 0.6408(3) 0.79583(10) 0.0399(15) Uani 1 1 d . . .
C24B C 0.8991(8) 0.7279(3) 0.75081(12) 0.0536(18) Uani 1 1 d . . .
H24C H 0.9582 0.7625 0.7416 0.064 Uiso 1 1 calc R . .
H24D H 0.9242 0.6855 0.7418 0.064 Uiso 1 1 calc R . .
C25B C 0.7306(7) 0.7428(3) 0.74475(12) 0.0451(15) Uani 1 1 d . . .
H25C H 0.7132 0.7417 0.7242 0.054 Uiso 1 1 calc R . .
C26B C 0.6363(9) 0.6920(3) 0.75853(13) 0.0519(18) Uani 1 1 d . . .
H26C H 0.6508 0.6926 0.7790 0.062 Uiso 1 1 calc R . .
H26D H 0.6599 0.6475 0.7514 0.062 Uiso 1 1 calc R . .
C27B C 0.4752(9) 0.7112(3) 0.75098(16) 0.063(2) Uani 1 1 d . . .
H27C H 0.4594 0.7050 0.7307 0.075 Uiso 1 1 calc R . .
H27D H 0.4065 0.6820 0.7611 0.075 Uiso 1 1 calc R . .
S1C S 0.2464(3) 0.24551(12) 0.94677(6) 0.0927(8) Uani 1 1 d . . .
N1C N 0.4745(6) 0.1576(2) 0.92005(9) 0.0374(11) Uani 1 1 d . A .
H1CA H 0.4053 0.1297 0.9250 0.045 Uiso 1 1 calc R . .
O1C O 0.2459(6) 0.2358(2) 1.01576(10) 0.0630(13) Uani 1 1 d . . .
C1C C 0.4310(8) 0.2138(3) 0.90422(13) 0.0488(17) Uani 1 1 d . . .
H1CT H 0.4305 0.2063 0.8836 0.059 Uiso 0.327(15) 1 calc PR A 2
H1CB H 0.3472 0.2005 0.8920 0.059 Uiso 0.673(15) 1 d PR A 1
C2C C 0.6130(7) 0.1436(3) 0.92803(12) 0.0407(15) Uani 1 1 d . . .
S2C S 0.7281(2) -0.05734(9) 0.93194(3) 0.0607(5) Uani 1 1 d D . .
N2C N 0.7241(7) 0.1826(2) 0.92109(12) 0.0576(15) Uani 1 1 d . A .
O2C O 0.4541(8) -0.1280(3) 1.02416(10) 0.093(2) Uani 1 1 d . . .
N3C N 0.0367(7) 0.2629(3) 0.99354(14) 0.0715(18) Uani 1 1 d . . .
H3CA H -0.0547 0.2515 0.9902 0.086 Uiso 1 1 calc R . .
C3C C 0.6995(10) 0.2379(4) 0.90288(19) 0.077(2) Uani 1 1 d . . .
H3CB H 0.6938 0.2236 0.8832 0.092 Uiso 0.327(15) 1 calc PR A 2
H3CC H 0.7788 0.2709 0.9048 0.092 Uiso 0.327(15) 1 calc PR A 2
H3C1 H 0.7872 0.2441 0.8910 0.092 Uiso 0.673(15) 1 d PR A 1
H3C2 H 0.6877 0.2781 0.9144 0.092 Uiso 0.673(15) 1 d PR A 1
C4C C 0.5664(14) 0.2309(4) 0.8844(2) 0.061(4) Uani 0.673(15) 1 d P A 1
H4C1 H 0.5817 0.1953 0.8706 0.073 Uiso 0.673(15) 1 calc PR A 1
H4C2 H 0.5478 0.2724 0.8742 0.073 Uiso 0.673(15) 1 calc PR A 1
N4C N 0.0514(7) 0.1673(3) 1.01844(13) 0.0661(17) Uani 1 1 d . . .
H4CA H -0.0434 0.1633 1.0155 0.079 Uiso 1 1 calc R . .
C4C' C 0.536(3) 0.2696(10) 0.9137(4) 0.060(7) Uani 0.327(15) 1 d PU A 2
H4CB H 0.5337 0.2758 0.9342 0.072 Uiso 0.327(15) 1 calc PR A 2
H4CC H 0.5135 0.3118 0.9044 0.072 Uiso 0.327(15) 1 calc PR A 2
N5C N 0.3041(9) -0.0733(3) 0.99515(11) 0.069(2) Uani 1 1 d . . .
H5NC H 0.2922 -0.0562 0.9785 0.083 Uiso 1 1 calc R . .
C5C C 0.3863(11) 0.2742(4) 0.92003(18) 0.043(3) Uani 0.659(15) 1 d P A 1
H5CE H 0.3424 0.3071 0.9073 0.052 Uiso 0.659(15) 1 calc PR A 1
H5CF H 0.4721 0.2943 0.9294 0.052 Uiso 0.659(15) 1 calc PR A 1
C5C' C 0.270(2) 0.2297(9) 0.9173(3) 0.050(7) Uani 0.341(15) 1 d P A 2
H5CC H 0.2293 0.2670 0.9064 0.060 Uiso 0.341(15) 1 calc PR A 2
H5CD H 0.2070 0.1912 0.9131 0.060 Uiso 0.341(15) 1 calc PR A 2
N6C N 0.5381(8) -0.1012(2) 0.98030(10) 0.0576(17) Uani 1 1 d . . .
H6NC H 0.5124 -0.0811 0.9648 0.069 Uiso 1 1 calc R . .
C6C C 0.1907(8) 0.3219(4) 0.95999(14) 0.0574(19) Uani 1 1 d . A .
N7C N 0.6365(6) 0.0893(3) 0.94335(10) 0.0479(13) Uani 1 1 d . A .
H7CA H 0.5593 0.0653 0.9476 0.057 Uiso 1 1 calc R . .
C7C C 0.2369(8) 0.3816(4) 0.94890(13) 0.064(2) Uani 1 1 d . . .
H7C H 0.3069 0.3822 0.9342 0.076 Uiso 1 1 calc R A .
C8C C 0.1809(9) 0.4403(4) 0.95919(16) 0.072(2) Uani 1 1 d . A .
H8C H 0.2142 0.4812 0.9520 0.086 Uiso 1 1 calc R . .
C9C C 0.0768(9) 0.4385(4) 0.97988(16) 0.068(2) Uani 1 1 d . . .
H9C H 0.0349 0.4784 0.9864 0.081 Uiso 1 1 calc R A .
C10C C 0.0327(8) 0.3801(4) 0.99122(13) 0.0572(18) Uani 1 1 d . A .
H10C H -0.0375 0.3802 1.0058 0.069 Uiso 1 1 calc R . .
C11C C 0.0880(8) 0.3218(4) 0.98189(13) 0.0548(19) Uani 1 1 d . . .
C12C C 0.1170(9) 0.2230(4) 1.00941(14) 0.0554(18) Uani 1 1 d . . .
C13C C 0.1238(9) 0.1139(3) 1.03249(14) 0.0602(19) Uani 1 1 d . . .
H13E H 0.0709 0.1042 1.0500 0.072 Uiso 1 1 calc R A .
H13F H 0.2245 0.1277 1.0374 0.072 Uiso 1 1 calc R . .
C14C C 0.1314(9) 0.0519(3) 1.01508(12) 0.0590(19) Uani 1 1 d . A .
H14E H 0.0332 0.0424 1.0073 0.071 Uiso 1 1 calc R . .
H14F H 0.1994 0.0590 0.9993 0.071 Uiso 1 1 calc R . .
C15C C 0.1817(9) -0.0051(3) 1.03161(13) 0.062(2) Uani 1 1 d . . .
H15E H 0.1157 -0.0108 1.0478 0.075 Uiso 1 1 calc R A .
H15F H 0.2811 0.0042 1.0389 0.075 Uiso 1 1 calc R . .
C16C C 0.1859(10) -0.0691(4) 1.01525(14) 0.070(2) Uani 1 1 d . A .
H16E H 0.1951 -0.1061 1.0285 0.084 Uiso 1 1 calc R . .
H16F H 0.0916 -0.0743 1.0053 0.084 Uiso 1 1 calc R . .
C17C C 0.4302(12) -0.1027(3) 1.00140(13) 0.067(2) Uani 1 1 d . . .
C18C C 0.6795(10) -0.1271(3) 0.98059(13) 0.056(2) Uani 1 1 d . . .
C19C C 0.7232(12) -0.1737(3) 1.00063(14) 0.076(3) Uani 1 1 d . . .
H19C H 0.6563 -0.1882 1.0145 0.091 Uiso 1 1 calc R . .
C20C C 0.8674(14) -0.1986(3) 0.99987(17) 0.086(4) Uani 1 1 d . . .
H20C H 0.8970 -0.2298 1.0135 0.103 Uiso 1 1 calc R A .
C21C C 0.9630(12) -0.1796(3) 0.98053(17) 0.078(3) Uani 1 1 d . . .
H21C H 1.0597 -0.1969 0.9805 0.093 Uiso 1 1 calc R . .
C22C C 0.9210(10) -0.1346(3) 0.96041(15) 0.066(2) Uani 1 1 d . . .
H22C H 0.9889 -0.1211 0.9465 0.079 Uiso 1 1 calc R A .
C23C C 0.7797(10) -0.1089(3) 0.96046(13) 0.0533(19) Uani 1 1 d . . .
C24C C 0.8409(9) 0.0120(3) 0.93502(14) 0.051(2) Uani 0.897(8) 1 d P A 1
H24E H 0.9371 -0.0020 0.9425 0.062 Uiso 0.897(8) 1 calc PR A 1
H24F H 0.8578 0.0305 0.9162 0.062 Uiso 0.897(8) 1 calc PRD A 1
C24' C 0.801(10) -0.0060(10) 0.9586(11) 0.090 Uiso 0.103(8) 1 d PD A 2
H24V H 0.7537 -0.0180 0.9766 0.108 Uiso 0.103(8) 1 calc PR A 2
H24W H 0.9068 -0.0149 0.9604 0.108 Uiso 0.103(8) 1 calc PR A 2
C25C C 0.7790(8) 0.0661(4) 0.95375(12) 0.0569(19) Uani 1 1 d D . .
H25G H 0.7962 0.0886 0.9720 0.068 Uiso 0.103(8) 1 calc PR A 2
H25H H 0.7642 0.0474 0.9728 0.068 Uiso 0.897(8) 1 d PR A 1
C26C C 0.8753(10) 0.1252(4) 0.95606(17) 0.065(3) Uani 0.897(8) 1 d P A 1
H26G H 0.9766 0.1111 0.9604 0.077 Uiso 0.897(8) 1 calc PR A 1
H26H H 0.8406 0.1533 0.9716 0.077 Uiso 0.897(8) 1 calc PR A 1
C26' C 0.864(7) 0.107(3) 0.9307(10) 0.050 Uiso 0.103(8) 1 d PD A 2
H26I H 0.9662 0.0906 0.9311 0.060 Uiso 0.103(8) 1 calc PR A 2
H26J H 0.8228 0.0929 0.9126 0.060 Uiso 0.103(8) 1 calc PRD A 2
C27C C 0.8752(8) 0.1654(4) 0.92895(19) 0.072(2) Uani 1 1 d . . .
H27G H 0.9333 0.2061 0.9316 0.087 Uiso 0.897(8) 1 calc PR A 1
H27H H 0.9211 0.1394 0.9138 0.087 Uiso 0.897(8) 1 calc PR A 1
H27I H 0.8943 0.1801 0.9476 0.087 Uiso 0.103(8) 1 d PR A 2
H27J H 0.9429 0.1871 0.9167 0.087 Uiso 0.103(8) 1 d PR A 2
N1SA N 0.4149(6) 0.4823(2) 0.89195(9) 0.0363(12) Uani 1 1 d . . .
O1SA O 0.5322(6) 0.4857(2) 0.87839(10) 0.0625(13) Uani 1 1 d . . .
O2SA O 0.3816(5) 0.52614(19) 0.90873(8) 0.0460(11) Uani 1 1 d . . .
O3SA O 0.3321(5) 0.4347(2) 0.88791(8) 0.0498(11) Uani 1 1 d . . .
N1SB N 0.8997(6) 0.9461(2) 0.77326(9) 0.0405(12) Uani 1 1 d . . .
O2SB O 0.9136(5) 0.9062(2) 0.75359(8) 0.0507(11) Uani 1 1 d . . .
O3SB O 0.9996(7) 0.9859(2) 0.77914(10) 0.0704(15) Uani 1 1 d . . .
O1SB O 0.7881(5) 0.9449(2) 0.78813(8) 0.0482(11) Uani 1 1 d . . .
N1SC N 0.2619(7) 0.0176(3) 0.93517(11) 0.0507(14) Uani 1 1 d . . .
O1SC O 0.2287(5) 0.0684(2) 0.92237(10) 0.0630(13) Uani 1 1 d . . .
O2SC O 0.3808(7) 0.0129(3) 0.94731(13) 0.096(2) Uani 1 1 d . . .
O3SC O 0.1819(7) -0.0303(3) 0.93657(16) 0.101(2) Uani 1 1 d . . .
O1W O 0.127(2) 0.6242(10) 0.7153(4) 0.064(5) Uani 0.25 1 d P . .

loop_
_atom_site_aniso_label
_atom_site_aniso_U_11
_atom_site_aniso_U_22
_atom_site_aniso_U_33
_atom_site_aniso_U_23
_atom_site_aniso_U_13
_atom_site_aniso_U_12
N1A 0.027(3) 0.051(3) 0.034(2) 0.004(2) 0.003(2) 0.001(2)
O1A 0.121(6) 0.130(5) 0.052(3) -0.024(3) 0.004(3) 0.055(4)
S1A 0.0598(14) 0.0455(8) 0.0625(10) 0.0111(7) 0.0170(9) 0.0012(8)
C1A 0.027(4) 0.065(4) 0.043(3) 0.014(3) -0.001(3) 0.003(3)
S2A 0.0319(11) 0.0454(8) 0.0615(9) -0.0057(7) 0.0012(7) 0.0027(7)
C2A 0.025(4) 0.050(3) 0.026(2) 0.000(2) -0.004(2) -0.003(3)
N2A 0.034(4) 0.044(3) 0.037(2) -0.003(2) 0.000(2) -0.005(2)
O2A 0.018(3) 0.086(3) 0.067(3) -0.001(2) -0.002(2) 0.005(2)
C3A 0.023(4) 0.069(4) 0.041(3) 0.001(3) 0.000(3) -0.011(3)
N3A 0.091(6) 0.067(4) 0.048(3) 0.004(3) 0.010(3) 0.039(4)
C4A 0.022(4) 0.065(4) 0.046(3) 0.005(3) 0.001(3) 0.001(3)
N4A 0.100(6) 0.061(4) 0.046(3) -0.009(3) -0.001(3) 0.019(4)
N5A 0.019(3) 0.056(3) 0.049(3) 0.007(2) 0.004(2) 0.003(2)
C5A 0.038(5) 0.051(4) 0.060(4) 0.011(3) 0.010(3) 0.014(3)
N6A 0.012(3) 0.053(3) 0.061(3) 0.003(2) -0.003(2) -0.004(2)
C6A 0.054(6) 0.048(4) 0.074(5) 0.015(3) 0.021(4) 0.007(4)
N7A 0.023(4) 0.036(2) 0.044(2) 0.0017(19) -0.004(2) -0.002(2)
C7A 0.071(7) 0.052(4) 0.099(6) 0.017(4) 0.015(5) 0.004(4)
C8A 0.084(8) 0.050(4) 0.109(6) 0.003(4) 0.030(6) 0.017(4)
C9A 0.121(10) 0.087(6) 0.077(5) -0.003(5) 0.025(6) 0.044(6)
C10A 0.111(9) 0.081(5) 0.053(4) 0.002(4) 0.008(4) 0.039(5)
C11A 0.092(7) 0.056(4) 0.047(4) 0.010(3) 0.016(4) 0.017(4)
C12A 0.111(8) 0.062(4) 0.044(4) 0.004(3) 0.004(4) 0.026(5)
C13A 0.089(7) 0.067(5) 0.058(4) -0.015(3) -0.006(4) -0.003(5)
C14A 0.057(6) 0.070(4) 0.038(3) -0.012(3) -0.006(3) 0.007(4)
C15A 0.040(5) 0.068(4) 0.034(3) -0.004(3) -0.004(3) 0.004(3)
C16A 0.028(4) 0.064(4) 0.045(3) -0.004(3) -0.005(3) 0.017(3)
C17A 0.021(4) 0.056(4) 0.053(3) 0.004(3) -0.009(3) 0.010(3)
C18A 0.014(4) 0.053(4) 0.062(4) 0.002(3) -0.015(3) 0.004(3)
C19A 0.030(5) 0.054(4) 0.074(4) 0.024(3) -0.012(3) -0.001(3)
C20A 0.049(5) 0.069(5) 0.064(4) 0.023(3) -0.015(4) -0.003(4)
C21A 0.047(5) 0.036(3) 0.084(5) 0.016(3) -0.021(4) -0.003(3)
C22A 0.035(5) 0.049(4) 0.074(4) 0.006(3) -0.018(3) 0.004(3)
C23A 0.022(4) 0.038(3) 0.069(4) 0.005(3) -0.011(3) 0.001(3)
C24A 0.036(4) 0.034(3) 0.050(3) 0.000(2) 0.000(3) -0.002(3)
C25A 0.020(4) 0.039(3) 0.040(3) 0.002(2) 0.001(2) 0.002(2)
C26A 0.035(4) 0.039(3) 0.040(3) -0.007(2) -0.002(3) -0.001(3)
C27A 0.039(4) 0.051(3) 0.035(3) -0.002(2) -0.010(3) -0.010(3)
S1B 0.0680(14) 0.0509(8) 0.0434(8) 0.0127(7) 0.0076(8) 0.0196(9)
O1B 0.059(4) 0.059(3) 0.043(2) -0.0074(19) 0.006(2) 0.012(2)
N1B 0.028(4) 0.046(3) 0.062(3) -0.009(2) -0.010(2) 0.001(2)
C1B 0.033(5) 0.062(4) 0.053(3) -0.009(3) -0.005(3) 0.008(3)
S2B 0.0381(12) 0.0576(9) 0.0550(9) 0.0136(7) 0.0048(7) 0.0019(8)
C2B 0.033(5) 0.046(3) 0.037(3) 0.003(2) -0.003(3) -0.002(3)
O2B 0.017(3) 0.048(2) 0.048(2) 0.0023(17) -0.0006(17) 0.0066(18)
N2B 0.031(4) 0.045(3) 0.061(3) -0.003(2) 0.004(2) 0.001(3)
C3B 0.032(5) 0.065(4) 0.072(4) -0.017(3) -0.003(3) -0.005(3)
N3B 0.053(4) 0.060(3) 0.044(3) -0.005(2) 0.004(3) 0.017(3)
C4B 0.040(6) 0.084(5) 0.088(5) -0.019(4) -0.023(4) 0.015(4)
N4B 0.057(4) 0.059(3) 0.040(3) -0.002(2) 0.000(3) 0.013(3)
N5B 0.021(3) 0.051(3) 0.049(3) 0.003(2) 0.005(2) 0.012(2)
C5B 0.053(5) 0.072(4) 0.040(3) -0.001(3) -0.005(3) 0.024(4)
N6B 0.013(3) 0.061(3) 0.047(3) 0.002(2) 0.002(2) 0.002(2)
C6B 0.059(6) 0.044(3) 0.051(3) 0.011(3) 0.004(3) 0.014(3)
N7B 0.035(4) 0.037(2) 0.049(3) 0.000(2) 0.003(2) -0.003(2)
C7B 0.056(6) 0.038(3) 0.061(4) 0.008(3) 0.003(3) 0.012(3)
C8B 0.066(6) 0.045(4) 0.065(4) -0.003(3) 0.010(4) 0.010(3)
C9B 0.062(6) 0.062(4) 0.066(4) -0.023(3) 0.003(4) 0.018(4)
C10B 0.055(6) 0.068(4) 0.054(4) -0.017(3) -0.002(3) 0.023(4)
C11B 0.054(5) 0.035(3) 0.054(3) 0.002(3) -0.003(3) 0.011(3)
C12B 0.046(5) 0.040(3) 0.045(3) 0.002(3) 0.002(3) 0.009(3)
C13B 0.045(5) 0.058(4) 0.049(3) 0.005(3) -0.001(3) 0.005(3)
C14B 0.045(5) 0.043(3) 0.058(4) 0.004(3) 0.007(3) 0.007(3)
C15B 0.037(5) 0.045(3) 0.060(4) 0.012(3) 0.006(3) 0.010(3)
C16B 0.035(5) 0.048(3) 0.053(3) 0.005(3) 0.001(3) 0.013(3)
C17B 0.037(5) 0.050(3) 0.032(3) 0.007(2) 0.006(3) -0.005(3)
C18B 0.026(4) 0.067(4) 0.031(3) 0.006(3) -0.006(2) -0.003(3)
C19B 0.039(4) 0.059(4) 0.032(3) 0.002(3) -0.003(3) -0.010(3)
C20B 0.046(5) 0.058(4) 0.050(4) -0.001(3) -0.010(3) -0.011(3)
C21B 0.039(5) 0.060(4) 0.045(3) -0.008(3) -0.018(3) 0.002(3)
C22B 0.020(4) 0.079(4) 0.039(3) 0.000(3) -0.002(2) -0.012(3)
C23B 0.017(4) 0.067(4) 0.036(3) 0.009(3) -0.003(2) 0.001(3)
C24B 0.059(6) 0.059(4) 0.043(3) 0.007(3) 0.011(3) -0.004(4)
C25B 0.037(5) 0.048(3) 0.050(3) -0.008(3) 0.009(3) 0.000(3)
C26B 0.069(6) 0.033(3) 0.054(3) -0.005(3) 0.000(3) -0.004(3)
C27B 0.043(6) 0.056(4) 0.090(5) -0.003(3) -0.001(4) -0.007(4)
S1C 0.0417(16) 0.0915(15) 0.145(2) -0.0655(14) 0.0229(13) -0.0105(11)
N1C 0.030(4) 0.034(2) 0.048(3) 0.0030(19) 0.006(2) -0.003(2)
O1C 0.028(4) 0.082(3) 0.078(3) 0.003(3) -0.005(2) -0.003(3)
C1C 0.056(5) 0.035(3) 0.055(3) 0.000(3) 0.003(3) 0.000(3)
C2C 0.030(4) 0.040(3) 0.052(3) -0.011(3) 0.011(3) -0.003(3)
S2C 0.0681(15) 0.0579(10) 0.0560(9) 0.0127(8) -0.0085(9) 0.0001(9)
N2C 0.037(4) 0.040(3) 0.095(4) 0.001(3) 0.006(3) -0.005(3)
O2C 0.121(6) 0.105(4) 0.053(3) 0.031(3) -0.011(3) -0.019(4)
N3C 0.030(4) 0.075(4) 0.110(5) -0.005(4) -0.008(4) -0.005(3)
C3C 0.050(6) 0.066(5) 0.115(6) 0.014(4) 0.007(5) -0.022(4)
C4C 0.089(11) 0.024(4) 0.069(6) 0.006(4) 0.023(6) 0.000(5)
N4C 0.036(4) 0.073(4) 0.090(4) 0.007(3) -0.002(3) -0.009(3)
C4C' 0.048(15) 0.067(12) 0.066(11) 0.009(9) -0.006(10) -0.007(10)
N5C 0.102(7) 0.062(4) 0.042(3) 0.014(3) -0.001(3) -0.024(4)
C5C 0.035(8) 0.032(5) 0.062(6) 0.001(4) -0.001(4) -0.006(4)
C5C' 0.068(17) 0.054(11) 0.028(8) 0.006(7) -0.002(9) 0.014(10)
N6C 0.086(6) 0.047(3) 0.040(3) 0.011(2) -0.012(3) -0.023(3)
C6C 0.033(5) 0.075(5) 0.064(4) -0.017(4) -0.006(3) 0.011(4)
N7C 0.035(4) 0.060(3) 0.049(3) 0.005(2) -0.007(2) -0.008(3)
C7C 0.037(5) 0.105(6) 0.048(4) -0.004(4) -0.002(3) 0.017(4)
C8C 0.046(6) 0.088(6) 0.081(5) 0.021(4) -0.014(4) 0.014(5)
C9C 0.045(6) 0.078(5) 0.079(5) -0.012(4) -0.012(4) 0.021(4)
C10C 0.039(5) 0.082(5) 0.051(4) -0.007(3) -0.005(3) 0.016(4)
C11C 0.022(4) 0.089(5) 0.053(4) -0.018(4) -0.009(3) 0.013(4)
C12C 0.032(5) 0.073(5) 0.061(4) -0.012(4) -0.006(3) -0.001(4)
C13C 0.044(5) 0.076(5) 0.061(4) 0.001(4) 0.001(3) -0.017(4)
C14C 0.057(5) 0.077(5) 0.043(3) 0.007(3) -0.005(3) -0.022(4)
C15C 0.065(6) 0.077(5) 0.045(3) 0.006(3) 0.001(3) -0.029(4)
C16C 0.077(7) 0.072(5) 0.061(4) 0.006(4) 0.008(4) -0.040(4)
C17C 0.105(8) 0.053(4) 0.043(4) 0.013(3) -0.007(4) -0.031(4)
C18C 0.089(7) 0.034(3) 0.045(3) 0.002(3) -0.024(4) -0.017(4)
C19C 0.130(9) 0.039(4) 0.058(4) 0.009(3) -0.044(5) -0.018(5)
C20C 0.157(11) 0.026(3) 0.076(5) 0.012(3) -0.070(6) -0.003(5)
C21C 0.113(9) 0.039(4) 0.082(5) 0.008(4) -0.044(6) 0.010(4)
C22C 0.084(7) 0.040(4) 0.074(5) -0.012(3) -0.028(4) -0.007(4)
C23C 0.081(6) 0.029(3) 0.050(3) 0.000(2) -0.020(4) -0.003(3)
C24C 0.056(6) 0.054(4) 0.044(4) 0.010(3) -0.001(3) 0.003(4)
C25C 0.040(5) 0.088(5) 0.042(3) -0.017(3) -0.006(3) 0.009(4)
C26C 0.058(7) 0.049(4) 0.087(6) -0.016(4) -0.031(5) 0.008(4)
C27C 0.019(5) 0.065(5) 0.133(7) -0.014(5) -0.006(4) 0.000(3)
N1SA 0.029(4) 0.040(3) 0.040(2) 0.001(2) -0.005(2) 0.001(2)
O1SA 0.029(3) 0.084(3) 0.075(3) -0.033(2) 0.010(2) -0.007(3)
O2SA 0.033(3) 0.050(2) 0.056(2) -0.012(2) 0.008(2) -0.005(2)
O3SA 0.045(3) 0.050(2) 0.054(2) -0.0043(19) 0.001(2) -0.013(2)
N1SB 0.034(4) 0.046(3) 0.042(3) -0.002(2) 0.008(2) -0.002(2)
O2SB 0.052(3) 0.050(2) 0.050(2) -0.0104(19) 0.012(2) -0.005(2)
O3SB 0.064(4) 0.074(3) 0.074(3) -0.020(2) 0.023(3) -0.022(3)
O1SB 0.034(3) 0.060(3) 0.051(2) -0.0096(19) 0.004(2) -0.003(2)
N1SC 0.029(4) 0.056(3) 0.067(3) 0.015(3) 0.008(3) -0.002(3)
O1SC 0.037(3) 0.053(3) 0.099(4) 0.013(2) -0.004(3) -0.002(2)
O2SC 0.054(5) 0.112(5) 0.123(5) 0.071(4) -0.030(4) -0.035(3)
O3SC 0.055(5) 0.062(3) 0.185(6) 0.043(4) -0.018(4) -0.019(3)
O1W 0.034(13) 0.092(14) 0.067(11) -0.017(10) 0.010(9) 0.035(11)

loop_
_atom_type_symbol
_atom_type_description
_atom_type_scat_dispersion_real
_atom_type_scat_dispersion_imag
_atom_type_scat_source
C C 0.0033 0.0016 'International Tables Vol C Tables 4.2.6.8 and 6.1.1.4'
H H 0.0000 0.0000 'International Tables Vol C Tables 4.2.6.8 and 6.1.1.4'
N N 0.0061 0.0033 'International Tables Vol C Tables 4.2.6.8 and 6.1.1.4'
O O 0.0106 0.0060 'International Tables Vol C Tables 4.2.6.8 and 6.1.1.4'
S S 0.1246 0.1234 'International Tables Vol C Tables 4.2.6.8 and 6.1.1.4'

loop_
_geom_angle_atom_site_label_1
_geom_angle_atom_site_label_2
_geom_angle_atom_site_label_3
_geom_angle
C2A N1A C1A 122.3(5)
C6A S1A C5A 99.3(3)
N1A C1A C4A 107.5(5)
N1A C1A C5A 109.4(5)
C4A C1A C5A 110.6(5)
C23A S2A C24A 102.8(3)
N7A C2A N2A 120.2(5)
N7A C2A N1A 119.0(5)
N2A C2A N1A 120.7(6)
C2A N2A C3A 122.3(5)
C2A N2A C27A 121.7(5)
C3A N2A C27A 115.7(5)
N2A C3A C4A 111.3(5)
C12A N3A C11A 127.1(6)
C1A C4A C3A 110.7(5)
C12A N4A C13A 121.7(6)
C17A N5A C16A 123.4(6)
C1A C5A S1A 111.8(4)
C17A N6A C18A 124.1(6)
C7A C6A C11A 119.9(7)
C7A C6A S1A 118.5(7)
C11A C6A S1A 121.5(6)
C2A N7A C25A 121.6(5)
C8A C7A C6A 123.1(9)
C7A C8A C9A 117.9(9)
C8A C9A C10A 121.1(8)
C11A C10A C9A 120.2(9)
C10A C11A N3A 122.5(8)
C10A C11A C6A 117.9(8)
N3A C11A C6A 119.6(6)
O1A C12A N4A 123.5(8)
O1A C12A N3A 123.0(9)
N4A C12A N3A 113.5(6)
N4A C13A C14A 112.0(7)
C13A C14A C15A 115.2(5)
C16A C15A C14A 111.7(5)
N5A C16A C15A 112.4(5)
O2A C17A N5A 121.7(6)
O2A C17A N6A 121.8(6)
N5A C17A N6A 116.5(6)
C23A C18A N6A 120.2(6)
C23A C18A C19A 117.6(6)
N6A C18A C19A 122.2(6)
C20A C19A C18A 123.1(7)
C19A C20A C21A 119.5(7)
C20A C21A C22A 119.7(6)
C23A C22A C21A 120.5(6)
C22A C23A C18A 119.4(6)
C22A C23A S2A 117.1(5)
C18A C23A S2A 123.4(5)
C25A C24A S2A 114.1(4)
N7A C25A C24A 107.7(5)
N7A C25A C26A 107.1(4)
C24A C25A C26A 116.0(5)
C27A C26A C25A 109.2(4)
N2A C27A C26A 113.8(5)
C5B S1B C6B 101.7(3)
C2B N1B C1B 125.3(5)
N1B C1B C5B 110.8(6)
N1B C1B C4B 108.1(5)
C5B C1B C4B 109.6(6)
C24B S2B C23B 102.1(3)
N7B C2B N2B 121.8(5)
N7B C2B N1B 118.0(6)
N2B C2B N1B 120.1(6)
C2B N2B C3B 121.4(5)
C2B N2B C27B 120.8(6)
C3B N2B C27B 117.9(5)
N2B C3B C4B 111.1(6)
C11B N3B C12B 128.2(5)
C3B C4B C1B 112.1(6)
C12B N4B C13B 121.5(5)
C17B N5B C16B 121.2(5)
C1B C5B S1B 116.4(5)
C17B N6B C18B 121.9(5)
C7B C6B C11B 121.0(6)
C7B C6B S1B 119.7(5)
C11B C6B S1B 119.3(6)
C2B N7B C25B 122.0(5)
C8B C7B C6B 119.7(7)
C7B C8B C9B 119.8(8)
C10B C9B C8B 120.6(7)
C9B C10B C11B 121.9(7)
N3B C11B C10B 123.8(6)
N3B C11B C6B 119.2(6)
C10B C11B C6B 117.0(7)
O1B C12B N4B 124.2(6)
O1B C12B N3B 122.5(6)
N4B C12B N3B 113.3(5)
N4B C13B C14B 110.8(5)
C13B C14B C15B 114.2(6)
C16B C15B C14B 112.8(5)
N5B C16B C15B 111.8(5)
O2B C17B N6B 121.5(6)
O2B C17B N5B 122.0(6)
N6B C17B N5B 116.4(6)
C19B C18B C23B 119.5(6)
C19B C18B N6B 119.8(5)
C23B C18B N6B 120.6(5)
C20B C19B C18B 121.9(6)
C19B C20B C21B 118.6(6)
C22B C21B C20B 119.8(6)
C21B C22B C23B 122.0(6)
C22B C23B C18B 118.0(6)
C22B C23B S2B 123.1(4)
C18B C23B S2B 118.9(5)
C25B C24B S2B 117.3(4)
N7B C25B C26B 108.5(5)
N7B C25B C24B 110.6(5)
C26B C25B C24B 110.1(5)
C25B C26B C27B 105.4(5)
N2B C27B C26B 111.1(6)
C5C' S1C C6C 125.8(8)
C5C' S1C C5C 47.1(9)
C6C S1C C5C 99.6(4)
C2C N1C C1C 125.3(5)
N1C C1C C5C 117.5(6)
N1C C1C C4C' 104.9(10)
C5C C1C C4C' 54.7(10)
N1C C1C C4C 106.0(6)
C5C C1C C4C 109.5(6)
C4C' C1C C4C 62.5(10)
N1C C1C C5C' 101.8(7)
C5C C1C C5C' 53.0(8)
C4C' C1C C5C' 107.5(12)
C4C C1C C5C' 152.0(8)
N2C C2C N7C 120.4(6)
N2C C2C N1C 121.1(6)
N7C C2C N1C 118.5(5)
C24C S2C C24' 41(3)
C24C S2C C23C 104.6(3)
C24' S2C C23C 72.2(10)
C2C N2C C3C 119.9(6)
C2C N2C C27C 120.5(6)
C3C N2C C27C 119.1(6)
C12C N3C C11C 124.3(7)
N2C C3C C4C 114.0(6)
N2C C3C C4C' 104.2(9)
C4C C3C C4C' 60.7(9)
C3C C4C C1C 107.1(7)
C12C N4C C13C 125.3(7)
C1C C4C' C3C 100.1(13)
C17C N5C C16C 121.4(6)
C1C C5C S1C 105.8(5)
S1C C5C' C1C 122.9(13)
C18C N6C C17C 129.1(6)
C7C C6C C11C 119.2(6)
C7C C6C S1C 123.2(6)
C11C C6C S1C 117.6(6)
C2C N7C C25C 126.1(6)
C8C C7C C6C 120.2(7)
C9C C8C C7C 119.2(8)
C10C C9C C8C 121.0(7)
C11C C10C C9C 121.0(7)
C10C C11C N3C 119.2(7)
C10C C11C C6C 119.4(7)
N3C C11C C6C 121.3(6)
O1C C12C N3C 122.3(7)
O1C C12C N4C 121.1(7)
N3C C12C N4C 116.6(7)
N4C C13C C14C 113.0(6)
C15C C14C C13C 111.8(5)
C14C C15C C16C 113.7(6)
N5C C16C C15C 114.5(6)
O2C C17C N5C 122.8(8)
O2C C17C N6C 121.5(9)
N5C C17C N6C 115.6(6)
C23C C18C N6C 120.4(6)
C23C C18C C19C 118.1(9)
N6C C18C C19C 121.5(8)
C18C C19C C20C 119.3(9)
C21C C20C C19C 121.7(7)
C20C C21C C22C 119.8(9)
C21C C22C C23C 120.2(9)
C18C C23C C22C 121.0(6)
C18C C23C S2C 121.2(6)
C22C C23C S2C 117.6(6)
C25C C24C S2C 114.2(6)
C25C C24' S2C 114.4(16)
N7C C25C C26C 106.7(6)
N7C C25C C24' 119(3)
C26C C25C C24' 134(3)
N7C C25C C24C 111.0(5)
C26C C25C C24C 113.9(7)
C24' C25C C24C 49(3)
N7C C25C C26' 92(3)
C26C C25C C26' 49(2)
C24' C25C C26' 124(4)
C24C C25C C26' 78(2)
C25C C26C C27C 111.4(6)
C27C C26' C25C 128(4)
C26' C27C N2C 100(3)
C26' C27C C26C 54(3)
N2C C27C C26C 110.1(7)
O2SA N1SA O3SA 120.8(5)
O2SA N1SA O1SA 120.4(5)
O3SA N1SA O1SA 118.8(5)
O1SB N1SB O2SB 120.2(5)
O1SB N1SB O3SB 118.6(5)
O2SB N1SB O3SB 121.0(5)
O3SC N1SC O2SC 116.0(6)
O3SC N1SC O1SC 123.1(6)
O2SC N1SC O1SC 120.9(6)

loop_
_geom_bond_atom_site_label_1
_geom_bond_atom_site_label_2
_geom_bond_distance
N1A C2A 1.341(7)
N1A C1A 1.456(8)
O1A C12A 1.222(8)
S1A C6A 1.783(7)
S1A C5A 1.801(7)
C1A C4A 1.508(9)
C1A C5A 1.519(9)
S2A C23A 1.781(6)
S2A C24A 1.830(6)
C2A N7A 1.327(7)
C2A N2A 1.337(7)
N2A C3A 1.464(8)
N2A C27A 1.473(7)
O2A C17A 1.243(8)
C3A C4A 1.510(8)
N3A C12A 1.373(11)
N3A C11A 1.410(10)
N4A C12A 1.362(11)
N4A C13A 1.465(10)
N5A C17A 1.344(8)
N5A C16A 1.432(7)
N6A C17A 1.350(8)
N6A C18A 1.398(8)
C6A C7A 1.369(11)
C6A C11A 1.410(11)
N7A C25A 1.469(7)
C7A C8A 1.364(11)
C8A C9A 1.379(13)
C9A C10A 1.403(13)
C10A C11A 1.391(10)
C13A C14A 1.504(10)
C14A C15A 1.530(8)
C15A C16A 1.504(9)
C18A C23A 1.395(8)
C18A C19A 1.405(9)
C19A C20A 1.342(10)
C20A C21A 1.376(9)
C21A C22A 1.397(10)
C22A C23A 1.389(8)
C24A C25A 1.514(9)
C25A C26A 1.528(7)
C26A C27A 1.495(9)
S1B C5B 1.791(8)
S1B C6B 1.799(6)
O1B C12B 1.227(6)
N1B C2B 1.325(7)
N1B C1B 1.470(8)
C1B C5B 1.487(9)
C1B C4B 1.534(10)
S2B C24B 1.788(6)
S2B C23B 1.800(6)
C2B N7B 1.321(8)
C2B N2B 1.322(8)
O2B C17B 1.238(7)
N2B C3B 1.458(9)
N2B C27B 1.473(8)
C3B C4B 1.459(10)
N3B C11B 1.400(9)
N3B C12B 1.404(8)
N4B C12B 1.331(8)
N4B C13B 1.464(8)
N5B C17B 1.361(7)
N5B C16B 1.450(8)
N6B C17B 1.357(8)
N6B C18B 1.404(8)
C6B C7B 1.398(10)
C6B C11B 1.403(9)
N7B C25B 1.462(7)
C7B C8B 1.373(9)
C8B C9B 1.390(10)
C9B C10B 1.351(10)
C10B C11B 1.402(9)
C13B C14B 1.516(9)
C14B C15B 1.542(9)
C15B C16B 1.532(8)
C18B C19B 1.380(8)
C18B C23B 1.403(8)
C19B C20B 1.365(9)
C20B C21B 1.405(9)
C21B C22B 1.362(9)
C22B C23B 1.385(9)
C24B C25B 1.594(10)
C25B C26B 1.497(9)
C26B C27B 1.564(11)
S1C C5C' 1.467(15)
S1C C6C 1.751(7)
S1C C5C 1.901(10)
N1C C2C 1.351(8)
N1C C1C 1.428(7)
O1C C12C 1.242(9)
C1C C5C 1.499(10)
C1C C4C' 1.55(2)
C1C C4C 1.596(12)
C1C C5C' 1.63(2)
C2C N2C 1.329(8)
C2C N7C 1.343(8)
S2C C24C 1.752(8)
S2C C24' 1.78(2)
S2C C23C 1.786(6)
N2C C3C 1.441(9)
N2C C27C 1.472(10)
O2C C17C 1.226(8)
N3C C12C 1.332(9)
N3C C11C 1.402(10)
C3C C4C 1.509(14)
C3C C4C' 1.70(3)
N4C C12C 1.352(9)
N4C C13C 1.437(9)
N5C C17C 1.330(11)
N5C C16C 1.449(10)
N6C C18C 1.394(10)
N6C C17C 1.412(10)
C6C C7C 1.390(10)
C6C C11C 1.408(10)
N7C C25C 1.470(9)
C7C C8C 1.388(11)
C8C C9C 1.374(11)
C9C C10C 1.365(10)
C10C C11C 1.363(9)
C13C C14C 1.513(9)
C14C C15C 1.478(10)
C15C C16C 1.518(10)
C18C C23C 1.380(11)
C18C C19C 1.407(9)
C19C C20C 1.410(14)
C20C C21C 1.331(14)
C21C C22C 1.385(10)
C22C C23C 1.390(11)
C24C C25C 1.527(10)
C24' C25C 1.50(2)
C25C C26C 1.493(11)
C25C C26' 1.59(2)
C26C C27C 1.535(11)
C26' C27C 1.19(5)
N1SA O2SA 1.239(6)
N1SA O3SA 1.241(6)
N1SA O1SA 1.254(6)
N1SB O1SB 1.244(6)
N1SB O2SB 1.250(6)
N1SB O3SB 1.251(7)
N1SC O3SC 1.218(7)
N1SC O2SC 1.235(7)
N1SC O1SC 1.239(7)

loop_
_geom_torsion_atom_site_label_1
_geom_torsion_atom_site_label_2
_geom_torsion_atom_site_label_3
_geom_torsion_atom_site_label_4
_geom_torsion
C2A N1A C1A C4A -36.8(6)
C2A N1A C1A C5A -156.9(5)
C1A N1A C2A N7A -176.2(4)
C1A N1A C2A N2A 5.8(7)
N7A C2A N2A C3A -172.4(5)
N1A C2A N2A C3A 5.5(7)
N7A C2A N2A C27A 14.3(7)
N1A C2A N2A C27A -167.8(4)
C2A N2A C3A C4A 16.4(7)
C27A N2A C3A C4A -169.9(4)
N1A C1A C4A C3A 56.2(6)
C5A C1A C4A C3A 175.5(5)
N2A C3A C4A C1A -47.5(7)
N1A C1A C5A S1A -61.8(6)
C4A C1A C5A S1A 179.9(4)
C6A S1A C5A C1A 173.5(5)
C5A S1A C6A C7A 75.9(6)
C5A S1A C6A C11A -108.8(6)
N2A C2A N7A C25A 6.0(7)
N1A C2A N7A C25A -172.0(4)
C11A C6A C7A C8A 0.9(11)
S1A C6A C7A C8A 176.4(6)
C6A C7A C8A C9A -1.1(12)
C7A C8A C9A C10A 0.6(14)
C8A C9A C10A C11A 0.0(14)
C9A C10A C11A N3A -178.5(8)
C9A C10A C11A C6A -0.3(12)
C12A N3A C11A C10A -9.2(12)
C12A N3A C11A C6A 172.6(7)
C7A C6A C11A C10A -0.2(10)
S1A C6A C11A C10A -175.5(6)
C7A C6A C11A N3A 178.1(6)
S1A C6A C11A N3A 2.8(9)
C13A N4A C12A O1A -11.6(12)
C13A N4A C12A N3A 168.6(6)
C11A N3A C12A O1A -11.1(13)
C11A N3A C12A N4A 168.8(7)
C12A N4A C13A C14A -88.5(8)
N4A C13A C14A C15A -68.4(9)
C13A C14A C15A C16A 175.7(7)
C17A N5A C16A C15A 121.5(6)
C14A C15A C16A N5A 175.9(6)
C16A N5A C17A O2A 2.4(9)
C16A N5A C17A N6A -178.1(5)
C18A N6A C17A O2A 8.3(9)
C18A N6A C17A N5A -171.3(5)
C17A N6A C18A C23A -140.6(6)
C17A N6A C18A C19A 41.5(9)
C23A C18A C19A C20A -1.9(10)
N6A C18A C19A C20A 176.0(6)
C18A C19A C20A C21A -2.0(11)
C19A C20A C21A C22A 3.5(11)
C20A C21A C22A C23A -1.1(10)
C21A C22A C23A C18A -2.9(9)
C21A C22A C23A S2A 178.3(5)
N6A C18A C23A C22A -173.7(6)
C19A C18A C23A C22A 4.3(9)
N6A C18A C23A S2A 5.1(8)
C19A C18A C23A S2A -176.9(5)
C24A S2A C23A C22A -126.3(5)
C24A S2A C23A C18A 54.8(6)
C23A S2A C24A C25A 44.9(5)
C2A N7A C25A C24A -167.6(5)
C2A N7A C25A C26A -42.1(6)
S2A C24A C25A N7A -176.0(3)
S2A C24A C25A C26A 64.0(6)
N7A C25A C26A C27A 57.2(6)
C24A C25A C26A C27A 177.6(5)
C2A N2A C27A C26A 5.6(7)
C3A N2A C27A C26A -168.1(5)
C25A C26A C27A N2A -41.5(6)
C2B N1B C1B C5B -133.8(6)
C2B N1B C1B C4B -13.6(8)
C1B N1B C2B N7B 171.1(5)
C1B N1B C2B N2B -10.6(9)
N7B C2B N2B C3B -179.1(5)
N1B C2B N2B C3B 2.7(8)
N7B C2B N2B C27B 1.7(9)
N1B C2B N2B C27B -176.6(5)
C2B N2B C3B C4B 29.7(8)
C27B N2B C3B C4B -151.1(6)
N2B C3B C4B C1B -53.1(8)
N1B C1B C4B C3B 44.8(8)
C5B C1B C4B C3B 165.7(7)
N1B C1B C5B S1B -57.0(6)
C4B C1B C5B S1B -176.2(5)
C6B S1B C5B C1B -78.9(6)
C5B S1B C6B C7B -48.0(6)
C5B S1B C6B C11B 130.2(5)
N2B C2B N7B C25B 5.9(8)
N1B C2B N7B C25B -175.8(5)
C11B C6B C7B C8B 0.1(9)
S1B C6B C7B C8B 178.4(5)
C6B C7B C8B C9B 0.5(10)
C7B C8B C9B C10B 0.4(11)
C8B C9B C10B C11B -2.0(12)
C12B N3B C11B C10B 6.4(10)
C12B N3B C11B C6B -175.3(6)
C9B C10B C11B N3B -179.1(7)
C9B C10B C11B C6B 2.6(10)
C7B C6B C11B N3B 179.9(6)
S1B C6B C11B N3B 1.7(8)
C7B C6B C11B C10B -1.6(9)
S1B C6B C11B C10B -179.8(5)
C13B N4B C12B O1B 9.4(10)
C13B N4B C12B N3B -170.2(5)
C11B N3B C12B O1B -14.5(10)
C11B N3B C12B N4B 165.1(6)
C12B N4B C13B C14B 160.2(6)
N4B C13B C14B C15B -60.0(7)
C13B C14B C15B C16B -66.3(7)
C17B N5B C16B C15B 75.2(6)
C14B C15B C16B N5B 170.3(5)
C18B N6B C17B O2B -17.5(8)
C18B N6B C17B N5B 165.0(5)
C16B N5B C17B O2B 9.5(8)
C16B N5B C17B N6B -173.0(5)
C17B N6B C18B C19B 126.2(6)
C17B N6B C18B C23B -56.8(7)
C23B C18B C19B C20B 2.8(9)
N6B C18B C19B C20B 179.9(6)
C18B C19B C20B C21B -0.8(10)
C19B C20B C21B C22B -0.2(10)
C20B C21B C22B C23B -0.9(10)
C21B C22B C23B C18B 2.7(9)
C21B C22B C23B S2B -177.5(5)
C19B C18B C23B C22B -3.6(9)
N6B C18B C23B C22B 179.3(5)
C19B C18B C23B S2B 176.6(5)
N6B C18B C23B S2B -0.5(8)
C24B S2B C23B C22B 51.7(6)
C24B S2B C23B C18B -128.6(5)
C23B S2B C24B C25B 81.8(5)
C2B N7B C25B C26B -39.0(7)
C2B N7B C25B C24B -159.8(5)
S2B C24B C25B N7B 62.5(6)
S2B C24B C25B C26B -57.3(6)
N7B C25B C26B C27B 59.4(6)
C24B C25B C26B C27B -179.5(5)
C2B N2B C27B C26B 23.8(8)
C3B N2B C27B C26B -155.5(6)
C25B C26B C27B N2B -53.5(7)
C2C N1C C1C C5C -91.3(8)
C2C N1C C1C C4C' -33.7(11)
C2C N1C C1C C4C 31.4(8)
C2C N1C C1C C5C' -145.6(8)
C1C N1C C2C N2C -0.9(8)
C1C N1C C2C N7C 178.8(5)
N7C C2C N2C C3C 175.2(6)
N1C C2C N2C C3C -5.2(9)
N7C C2C N2C C27C 2.9(9)
N1C C2C N2C C27C -177.5(6)
C2C N2C C3C C4C -23.6(10)
C27C N2C C3C C4C 148.9(7)
C2C N2C C3C C4C' 40.4(11)
C27C N2C C3C C4C' -147.2(10)
N2C C3C C4C C1C 52.7(9)
C4C' C3C C4C C1C -40.7(9)
N1C C1C C4C C3C -54.0(7)
C5C C1C C4C C3C 73.7(8)
C4C' C1C C4C C3C 44.7(11)
C5C' C1C C4C C3C 119.8(18)
N1C C1C C4C' C3C 63.3(11)
C5C C1C C4C' C3C 176.8(15)
C4C C1C C4C' C3C -37.2(8)
C5C' C1C C4C' C3C 171.2(9)
N2C C3C C4C' C1C -69.3(11)
C4C C3C C4C' C1C 40.6(8)
N1C C1C C5C S1C -50.4(8)
C4C' C1C C5C S1C -139.6(12)
C4C C1C C5C S1C -171.3(6)
C5C' C1C C5C S1C 33.7(7)
C5C' S1C C5C C1C -42.4(11)
C6C S1C C5C C1C -173.1(6)
C6C S1C C5C' C1C 112.3(12)
C5C S1C C5C' C1C 45.1(12)
N1C C1C C5C' S1C 60.1(15)
C5C C1C C5C' S1C -55.5(13)
C4C' C1C C5C' S1C -49.8(17)
C4C C1C C5C' S1C -113.7(17)
C5C' S1C C6C C7C -37.1(13)
C5C S1C C6C C7C 6.1(7)
C5C' S1C C6C C11C 139.3(12)
C5C S1C C6C C11C -177.5(6)
N2C C2C N7C C25C -0.7(9)
N1C C2C N7C C25C 179.7(5)
C11C C6C C7C C8C -0.6(11)
S1C C6C C7C C8C 175.7(6)
C6C C7C C8C C9C -1.7(11)
C7C C8C C9C C10C 2.9(12)
C8C C9C C10C C11C -1.6(11)
C9C C10C C11C N3C -178.2(7)
C9C C10C C11C C6C -0.8(10)
C12C N3C C11C C10C -112.0(8)
C12C N3C C11C C6C 70.7(9)
C7C C6C C11C C10C 1.9(10)
S1C C6C C11C C10C -174.6(5)
C7C C6C C11C N3C 179.2(7)
S1C C6C C11C N3C 2.7(9)
C11C N3C C12C O1C 1.5(11)
C11C N3C C12C N4C -178.5(6)
C13C N4C C12C O1C -8.8(11)
C13C N4C C12C N3C 171.2(6)
C12C N4C C13C C14C -111.4(8)
N4C C13C C14C C15C -169.8(7)
C13C C14C C15C C16C 178.0(7)
C17C N5C C16C C15C 95.4(8)
C14C C15C C16C N5C 72.9(9)
C16C N5C C17C O2C 0.5(11)
C16C N5C C17C N6C -177.7(5)
C18C N6C C17C O2C 1.5(10)
C18C N6C C17C N5C 179.8(6)
C17C N6C C18C C23C -166.1(6)
C17C N6C C18C C19C 16.0(9)
C23C C18C C19C C20C 1.6(9)
N6C C18C C19C C20C 179.6(6)
C18C C19C C20C C21C -0.6(10)
C19C C20C C21C C22C -0.4(11)
C20C C21C C22C C23C 0.4(10)
N6C C18C C23C C22C -179.7(5)
C19C C18C C23C C22C -1.7(9)
N6C C18C C23C S2C -5.1(8)
C19C C18C C23C S2C 172.9(4)
C21C C22C C23C C18C 0.7(9)
C21C C22C C23C S2C -174.0(5)
C24C S2C C23C C18C 120.1(5)
C24' S2C C23C C18C 94(4)
C24C S2C C23C C22C -65.2(5)
C24' S2C C23C C22C -91(4)
C24' S2C C24C C25C -48(3)
C23C S2C C24C C25C -87.7(6)
C24C S2C C24' C25C 50(4)
C23C S2C C24' C25C -170(7)
C2C N7C C25C C26C 25.7(8)
C2C N7C C25C C24' -152(3)
C2C N7C C25C C24C -98.9(7)
C2C N7C C25C C26' -21(2)
S2C C24' C25C N7C 43(7)
S2C C24' C25C C26C -134(3)
S2C C24' C25C C24C -51(3)
S2C C24' C25C C26' -71(7)
S2C C24C C25C N7C -59.1(7)
S2C C24C C25C C26C -179.5(5)
S2C C24C C25C C24' 52(4)
S2C C24C C25C C26' -146(3)
N7C C25C C26C C27C -50.8(8)
C24' C25C C26C C27C 127(4)
C24C C25C C26C C27C 72.0(8)
C26' C25C C26C C27C 26(3)
N7C C25C C26' C27C 69(6)
C26C C25C C26' C27C -42(5)
C24' C25C C26' C27C -164(5)
C24C C25C C26' C27C 180(7)
C25C C26' C27C N2C -70(6)
C25C C26' C27C C26C 37(4)
C2C N2C C27C C26' 26(2)
C3C N2C C27C C26' -147(2)
C2C N2C C27C C26C -29.5(9)
C3C N2C C27C C26C 158.0(6)
C25C C26C C27C C26' -33(4)
C25C C26C C27C N2C 54.8(9)
